data_1515374
loop_
_publ_author_name
'Busschaert, Nathalie'
'Bradberry, Samuel J.'
'Wenzel, Marco'
'Haynes, Cally J. E.'
'Hiscock, Jennifer R.'
'Kirby, Isabelle L.'
'Karagiannidis, Louise E.'
'Moore, Stephen J.'
'Wells, Neil J.'
'Herniman, Julie'
'Langley, G. John'
'Horton, Peter N.'
'Light, Mark E.'
'Marques, Igor'
'Costa, Paulo J.'
'F\'elix, V\'itor'
'Frey, Jeremy G.'
'Gale, Philip A.'

_publ_section_title
;
 Towards predictable transmembrane transport: QSAR analysis of anion
 binding and transport
;
_journal_issue 8
_journal_name_full 'Chemical Science'
_journal_page_first 3036
_journal_paper_doi 10.1039/c3sc51023a
_journal_volume 4
_journal_year 2013
_chemical_compound_source
;
Nathalie Busschaert
Jennifer R. Hiscock
;
_chemical_formula_moiety 'C16 H26 N2 S'
_chemical_formula_sum 'C16 H26 N2 S'
_chemical_formula_weight 278.45
_chemical_name_systematic
;
?
;
_space_group_IT_number 14
_symmetry_cell_setting monoclinic
_symmetry_space_group_name_Hall '-P 2ybc'
_symmetry_space_group_name_H-M 'P 1 21/c 1'
_atom_sites_solution_hydrogens geom
_atom_sites_solution_primary direct
_atom_sites_solution_secondary difmap
_audit_creation_method SHELXL-97
_cell_angle_alpha 90.00
_cell_angle_beta 98.488(7)
_cell_angle_gamma 90.00
_cell_formula_units_Z 4
_cell_length_a 22.536(5)
_cell_length_b 7.7393(16)
_cell_length_c 9.223(2)
_cell_measurement_reflns_used 6425
_cell_measurement_temperature 100(2)
_cell_measurement_theta_max 27.8
_cell_measurement_theta_min 3.2
_cell_volume 1591.0(6)
_computing_cell_refinement
;
CrystalClear-SM Expert 2.0 r7 (Rigaku, 2011)
;
_computing_data_collection
;
CrystalClear-SM Expert 2.0 r7 (Rigaku, 2011)
;
_computing_data_reduction
;
CrystalClear-SM Expert 2.0 r7 (Rigaku, 2011)
;
_computing_publication_material 'WINGX (Farrugia, 1998)'
_computing_structure_refinement 'SHELXL-97 (Sheldrick, 2008)'
_computing_structure_solution 'SHELXS-97 (Sheldrick, 1997)'
_diffrn_ambient_temperature 100(2)
_diffrn_detector 'CCD plate'
_diffrn_detector_area_resol_mean 28.5714
_diffrn_detector_type 'Rigaku HG Saturn724+ (2x2 bin mode)'
_diffrn_measured_fraction_theta_full 0.997
_diffrn_measured_fraction_theta_max 0.997
_diffrn_measurement_device 'four-circle \k diffractometer'
_diffrn_measurement_device_type 'Rigaku AFC12 (Left)'
_diffrn_measurement_method 'profile data from \w-scans'
_diffrn_measurement_specimen_support 'MiTeGen micromount'
_diffrn_radiation_collimation 'Confocal mirrors, HF Varimax '
_diffrn_radiation_type MoK\a
_diffrn_radiation_wavelength 0.71075
_diffrn_reflns_av_R_equivalents 0.1524
_diffrn_reflns_av_sigmaI/netI 0.1956
_diffrn_reflns_limit_h_max 24
_diffrn_reflns_limit_h_min -26
_diffrn_reflns_limit_k_max 9
_diffrn_reflns_limit_k_min -9
_diffrn_reflns_limit_l_max 10
_diffrn_reflns_limit_l_min -9
_diffrn_reflns_number 11058
_diffrn_reflns_theta_full 25.03
_diffrn_reflns_theta_max 25.03
_diffrn_reflns_theta_min 3.20
_diffrn_source 'Rotating Anode'
_diffrn_source_current 55.0
_diffrn_source_power 2.475
_diffrn_source_voltage 45.0
_exptl_absorpt_coefficient_mu 0.194
_exptl_absorpt_correction_T_max 0.9981
_exptl_absorpt_correction_T_min 0.9405
_exptl_absorpt_correction_type multi-scan
_exptl_absorpt_process_details
;
Jacobson, R. (1998). REQAB. Private communication to the
Rigaku Corporation, Tokyo, Japan.
;
_exptl_crystal_colour colorless
_exptl_crystal_density_diffrn 1.162
_exptl_crystal_density_method 'not measured'
_exptl_crystal_description needle
_exptl_crystal_F_000 608
_exptl_crystal_size_max 0.32
_exptl_crystal_size_mid 0.05
_exptl_crystal_size_min 0.01
_refine_diff_density_max 0.264
_refine_diff_density_min -0.306
_refine_diff_density_rms 0.059
_refine_ls_extinction_method none
_refine_ls_goodness_of_fit_ref 0.935
_refine_ls_hydrogen_treatment constr
_refine_ls_matrix_type full
_refine_ls_number_parameters 174
_refine_ls_number_reflns 2808
_refine_ls_number_restraints 0
_refine_ls_restrained_S_all 0.935
_refine_ls_R_factor_all 0.1934
_refine_ls_R_factor_gt 0.0788
_refine_ls_shift/su_max 0.000
_refine_ls_shift/su_mean 0.000
_refine_ls_structure_factor_coef Fsqd
_refine_ls_weighting_details 'calc w=1/[\s^2^(Fo^2^)+(0.0544P)^2^+0.0000P] where P=(Fo^2^+2Fc^2^)/3'
_refine_ls_weighting_scheme calc
_refine_ls_wR_factor_gt 0.1361
_refine_ls_wR_factor_ref 0.1688
_reflns_number_gt 1216
_reflns_number_total 2808
_reflns_threshold_expression >2\s(I)
_cod_data_source_file c3sc51023a.cif
_cod_data_source_block p-Propyl
_cod_original_sg_symbol_H-M 'P 21/c'
_cod_database_code 1515374

loop_
_symmetry_equiv_pos_as_xyz
'x, y, z'
'-x, y+1/2, -z+1/2'
'-x, -y, -z'
'x, -y-1/2, z-1/2'

loop_
_atom_site_label
_atom_site_type_symbol
_atom_site_fract_x
_atom_site_fract_y
_atom_site_fract_z
_atom_site_U_iso_or_equiv
_atom_site_adp_type
_atom_site_occupancy
_atom_site_symmetry_multiplicity
_atom_site_calc_flag
_atom_site_refinement_flags
C1 C 0.0378(2) 0.9442(6) 0.8369(5) 0.0424(13) Uani 1 1 d .
H1A H 0.0122 0.8558 0.8720 0.064 Uiso 1 1 calc R
H1B H 0.0160 1.0540 0.8247 0.064 Uiso 1 1 calc R
H1C H 0.0742 0.9588 0.9084 0.064 Uiso 1 1 calc R
C2 C 0.0548(2) 0.8888(5) 0.6916(5) 0.0360(13) Uani 1 1 d .
H2A H 0.0177 0.8636 0.6230 0.043 Uiso 1 1 calc R
H2B H 0.0783 0.7805 0.7060 0.043 Uiso 1 1 calc R
C3 C 0.0910(2) 1.0221(5) 0.6227(5) 0.0359(13) Uani 1 1 d .
H3A H 0.1283 1.0460 0.6909 0.043 Uiso 1 1 calc R
H3B H 0.0677 1.1309 0.6098 0.043 Uiso 1 1 calc R
C4 C 0.1077(2) 0.9687(6) 0.4754(5) 0.0369(12) Uani 1 1 d .
H4A H 0.1338 0.8653 0.4893 0.044 Uiso 1 1 calc R
H4B H 0.0707 0.9361 0.4092 0.044 Uiso 1 1 calc R
C5 C 0.1398(2) 1.1094(5) 0.4030(5) 0.0403(13) Uani 1 1 d .
H5A H 0.1133 1.2120 0.3889 0.048 Uiso 1 1 calc R
H5B H 0.1762 1.1429 0.4706 0.048 Uiso 1 1 calc R
C6 C 0.1579(2) 1.0623(6) 0.2579(5) 0.0428(13) Uani 1 1 d .
H6A H 0.1218 1.0300 0.1884 0.051 Uiso 1 1 calc R
H6B H 0.1766 1.1635 0.2172 0.051 Uiso 1 1 calc R
C7 C 0.2305(2) 0.8656(6) 0.1715(5) 0.0359(13) Uani 1 1 d .
C8 C 0.3021(2) 0.6399(6) 0.1188(5) 0.0324(12) Uani 1 1 d .
C9 C 0.2936(2) 0.4631(6) 0.0990(5) 0.0370(12) Uani 1 1 d .
H9 H 0.2645 0.4043 0.1453 0.044 Uiso 1 1 calc R
C10 C 0.3276(2) 0.3739(6) 0.0122(5) 0.0427(14) Uani 1 1 d .
H10 H 0.3209 0.2535 -0.0018 0.051 Uiso 1 1 calc R
C11 C 0.3703(2) 0.4516(7) -0.0543(5) 0.0417(13) Uani 1 1 d .
C12 C 0.3797(2) 0.6291(6) -0.0306(5) 0.0429(14) Uani 1 1 d .
H12 H 0.4096 0.6871 -0.0744 0.051 Uiso 1 1 calc R
C13 C 0.3455(2) 0.7202(6) 0.0560(5) 0.0381(13) Uani 1 1 d .
H13 H 0.3525 0.8403 0.0719 0.046 Uiso 1 1 calc R
C14 C 0.4080(3) 0.3551(6) -0.1496(6) 0.0635(17) Uani 1 1 d .
H14A H 0.3837 0.3374 -0.2470 0.076 Uiso 1 1 calc R
H14B H 0.4426 0.4289 -0.1639 0.076 Uiso 1 1 calc R
C15 C 0.4306(3) 0.1901(9) -0.0952(7) 0.101(3) Uani 1 1 d .
H15A H 0.3961 0.1133 -0.0880 0.121 Uiso 1 1 calc R
H15B H 0.4524 0.2064 0.0053 0.121 Uiso 1 1 calc R
C16 C 0.4718(2) 0.1004(7) -0.1851(5) 0.0658(18) Uani 1 1 d .
H16A H 0.4853 -0.0092 -0.1381 0.099 Uiso 1 1 calc R
H16B H 0.5066 0.1741 -0.1922 0.099 Uiso 1 1 calc R
H16C H 0.4503 0.0776 -0.2835 0.099 Uiso 1 1 calc R
N1 N 0.19978(17) 0.9195(4) 0.2734(4) 0.0354(10) Uani 1 1 d .
H1 H 0.2053 0.8648 0.3579 0.042 Uiso 1 1 d R
N2 N 0.26612(17) 0.7278(5) 0.2088(4) 0.0374(11) Uani 1 1 d .
H2 H 0.2673 0.6885 0.2987 0.045 Uiso 1 1 d R
S1 S 0.22188(6) 0.95749(14) 0.00275(13) 0.0401(4) Uani 1 1 d .

loop_
_atom_site_aniso_label
_atom_site_aniso_U_11
_atom_site_aniso_U_22
_atom_site_aniso_U_33
_atom_site_aniso_U_23
_atom_site_aniso_U_13
_atom_site_aniso_U_12
C1 0.049(3) 0.032(2) 0.047(3) 0.003(2) 0.011(3) 0.001(3)
C2 0.039(3) 0.027(2) 0.044(3) 0.001(2) 0.010(2) 0.003(2)
C3 0.040(3) 0.027(2) 0.041(3) 0.003(2) 0.004(2) 0.004(2)
C4 0.042(3) 0.029(2) 0.040(3) -0.001(2) 0.005(2) 0.004(2)
C5 0.054(4) 0.027(2) 0.043(3) 0.002(2) 0.017(3) 0.003(2)
C6 0.057(4) 0.032(3) 0.041(3) 0.005(2) 0.011(3) 0.010(3)
C7 0.044(3) 0.029(2) 0.034(3) 0.000(2) 0.005(3) -0.001(3)
C8 0.026(3) 0.041(3) 0.030(3) 0.004(2) 0.005(2) 0.003(3)
C9 0.041(3) 0.037(2) 0.035(3) 0.003(3) 0.011(2) -0.007(3)
C10 0.039(4) 0.040(3) 0.051(4) -0.005(3) 0.012(3) 0.003(3)
C11 0.041(4) 0.041(3) 0.046(3) 0.000(3) 0.017(3) 0.008(3)
C12 0.048(4) 0.042(3) 0.042(3) 0.008(3) 0.017(3) 0.001(3)
C13 0.032(3) 0.036(3) 0.046(3) -0.001(2) 0.005(3) 0.001(3)
C14 0.076(5) 0.043(3) 0.078(4) -0.001(3) 0.035(4) 0.011(3)
C15 0.120(6) 0.129(6) 0.059(5) 0.024(4) 0.028(4) 0.091(5)
C16 0.076(5) 0.074(4) 0.045(4) -0.001(3) 0.002(3) 0.036(3)
N1 0.047(3) 0.035(2) 0.026(2) 0.0047(17) 0.010(2) 0.0102(19)
N2 0.046(3) 0.041(2) 0.027(2) 0.0081(18) 0.012(2) 0.009(2)
S1 0.0553(9) 0.0315(6) 0.0343(8) 0.0028(6) 0.0092(6) 0.0034(7)

loop_
_atom_type_symbol
_atom_type_description
_atom_type_scat_dispersion_real
_atom_type_scat_dispersion_imag
_atom_type_scat_source
C C 0.0033 0.0016 'International Tables Vol C Tables 4.2.6.8 and 6.1.1.4'
H H 0.0000 0.0000 'International Tables Vol C Tables 4.2.6.8 and 6.1.1.4'
N N 0.0061 0.0033 'International Tables Vol C Tables 4.2.6.8 and 6.1.1.4'
S S 0.1246 0.1234 'International Tables Vol C Tables 4.2.6.8 and 6.1.1.4'

loop_
_geom_angle_atom_site_label_1
_geom_angle_atom_site_label_2
_geom_angle_atom_site_label_3
_geom_angle
C2 C1 H1A 109.5
C2 C1 H1B 109.5
H1A C1 H1B 109.5
C2 C1 H1C 109.5
H1A C1 H1C 109.5
H1B C1 H1C 109.5
C1 C2 C3 113.8(4)
C1 C2 H2A 108.8
C3 C2 H2A 108.8
C1 C2 H2B 108.8
C3 C2 H2B 108.8
H2A C2 H2B 107.7
C2 C3 C4 114.2(4)
C2 C3 H3A 108.7
C4 C3 H3A 108.7
C2 C3 H3B 108.7
C4 C3 H3B 108.7
H3A C3 H3B 107.6
C5 C4 C3 113.3(4)
C5 C4 H4A 108.9
C3 C4 H4A 108.9
C5 C4 H4B 108.9
C3 C4 H4B 108.9
H4A C4 H4B 107.7
C6 C5 C4 115.4(4)
C6 C5 H5A 108.4
C4 C5 H5A 108.4
C6 C5 H5B 108.4
C4 C5 H5B 108.4
H5A C5 H5B 107.5
N1 C6 C5 110.9(4)
N1 C6 H6A 109.5
C5 C6 H6A 109.5
N1 C6 H6B 109.5
C5 C6 H6B 109.5
H6A C6 H6B 108.0
N1 C7 N2 115.1(4)
N1 C7 S1 121.5(4)
N2 C7 S1 123.3(4)
C13 C8 C9 119.2(5)
C13 C8 N2 122.7(4)
C9 C8 N2 118.0(5)
C10 C9 C8 119.6(5)
C10 C9 H9 120.2
C8 C9 H9 120.2
C11 C10 C9 122.4(5)
C11 C10 H10 118.8
C9 C10 H10 118.8
C10 C11 C12 117.6(5)
C10 C11 C14 122.9(5)
C12 C11 C14 119.5(5)
C13 C12 C11 120.5(5)
C13 C12 H12 119.8
C11 C12 H12 119.8
C8 C13 C12 120.7(4)
C8 C13 H13 119.7
C12 C13 H13 119.7
C15 C14 C11 115.9(5)
C15 C14 H14A 108.3
C11 C14 H14A 108.3
C15 C14 H14B 108.3
C11 C14 H14B 108.3
H14A C14 H14B 107.4
C14 C15 C16 115.7(6)
C14 C15 H15A 108.4
C16 C15 H15A 108.4
C14 C15 H15B 108.4
C16 C15 H15B 108.4
H15A C15 H15B 107.4
C15 C16 H16A 109.5
C15 C16 H16B 109.5
H16A C16 H16B 109.5
C15 C16 H16C 109.5
H16A C16 H16C 109.5
H16B C16 H16C 109.5
C7 N1 C6 125.2(4)
C7 N1 H1 117.4
C6 N1 H1 117.4
C7 N2 C8 126.9(4)
C7 N2 H2 116.6
C8 N2 H2 116.5

loop_
_geom_bond_atom_site_label_1
_geom_bond_atom_site_label_2
_geom_bond_distance
C1 C2 1.509(6)
C1 H1A 0.9800
C1 H1B 0.9800
C1 H1C 0.9800
C2 C3 1.513(6)
C2 H2A 0.9900
C2 H2B 0.9900
C3 C4 1.519(6)
C3 H3A 0.9900
C3 H3B 0.9900
C4 C5 1.516(6)
C4 H4A 0.9900
C4 H4B 0.9900
C5 C6 1.500(6)
C5 H5A 0.9900
C5 H5B 0.9900
C6 N1 1.447(5)
C6 H6A 0.9900
C6 H6B 0.9900
C7 N1 1.314(5)
C7 N2 1.349(5)
C7 S1 1.696(5)
C8 C13 1.359(6)
C8 C9 1.390(6)
C8 N2 1.418(6)
C9 C10 1.372(6)
C9 H9 0.9500
C10 C11 1.357(6)
C10 H10 0.9500
C11 C12 1.402(6)
C11 C14 1.507(7)
C12 C13 1.381(6)
C12 H12 0.9500
C13 H13 0.9500
C14 C15 1.438(7)
C14 H14A 0.9900
C14 H14B 0.9900
C15 C16 1.502(7)
C15 H15A 0.9900
C15 H15B 0.9900
C16 H16A 0.9800
C16 H16B 0.9800
C16 H16C 0.9800
N1 H1 0.8799
N2 H2 0.8799

loop_
_geom_hbond_atom_site_label_D
_geom_hbond_atom_site_label_H
_geom_hbond_atom_site_label_A
_geom_hbond_distance_DH
_geom_hbond_distance_HA
_geom_hbond_distance_DA
_geom_hbond_angle_DHA
_geom_hbond_site_symmetry_A
N1 H1 S1 0.88 2.83 3.595(4) 146.6 4_576
N2 H2 S1 0.88 2.54 3.346(4) 153.4 4_576

loop_
_geom_torsion_atom_site_label_1
_geom_torsion_atom_site_label_2
_geom_torsion_atom_site_label_3
_geom_torsion_atom_site_label_4
_geom_torsion
C1 C2 C3 C4 -179.2(4)
C2 C3 C4 C5 175.6(4)
C3 C4 C5 C6 179.3(4)
C4 C5 C6 N1 -61.9(5)
C13 C8 C9 C10 -2.4(6)
N2 C8 C9 C10 179.8(4)
C8 C9 C10 C11 1.0(7)
C9 C10 C11 C12 0.6(7)
C9 C10 C11 C14 179.9(4)
C10 C11 C12 C13 -0.9(7)
C14 C11 C12 C13 179.8(4)
C9 C8 C13 C12 2.2(7)
N2 C8 C13 C12 179.8(4)
C11 C12 C13 C8 -0.5(7)
C10 C11 C14 C15 -43.2(8)
C12 C11 C14 C15 136.0(6)
C11 C14 C15 C16 -175.8(5)
N2 C7 N1 C6 -178.7(4)
S1 C7 N1 C6 -2.2(6)
C5 C6 N1 C7 -169.3(4)
N1 C7 N2 C8 177.5(4)
S1 C7 N2 C8 1.0(6)
C13 C8 N2 C7 58.1(6)
C9 C8 N2 C7 -124.3(5)
